data_7241143
loop_
_publ_author_name
'Hu, Jingyan'
'Ji, Xiaoming'
'Hao, Shuai'
'Zhao, Mingqin'
'Lai, Miao'
'Ren, Tianbao'
'Xi, Gaolei'
'Wang, Erbin'
'Wang, Juanjuan'
'Wu, Zhiyong'

_publ_section_title
;
 Regioselective C--H sulfenylation of N-sulfonyl protected 7-azaindoles
 promoted by TBAI: a rapid synthesis of 3-thio-7-azaindoles
;
_journal_issue 53
_journal_name_full 'RSC Advances'
_journal_page_first 31819
_journal_page_last 31823
_journal_paper_doi 10.1039/D0RA06635D
_journal_volume 10
_journal_year 2020
_chemical_formula_moiety 'C14 H12 N2 O S'
_chemical_formula_sum 'C14 H12 N2 O S'
_chemical_formula_weight 256.32
_space_group_crystal_system monoclinic
_space_group_IT_number 14
_space_group_name_Hall '-P 2ybc'
_space_group_name_H-M_alt 'P 1 21/c 1'
_atom_sites_solution_hydrogens mixed
_atom_sites_solution_primary direct
_audit_creation_date 2020-07-08
_audit_creation_method
;
Olex2 1.2
(compiled 2018.05.29 svn.r3508 for OlexSys, GUI svn.r5506)
;
_audit_update_record
;
2020-07-23 deposited with the CCDC.	2020-08-24 downloaded from the CCDC.
;
_cell_angle_alpha 90
_cell_angle_beta 106.533(6)
_cell_angle_gamma 90
_cell_formula_units_Z 4
_cell_length_a 14.7203(9)
_cell_length_b 5.3408(3)
_cell_length_c 16.4985(9)
_cell_measurement_reflns_used 1419
_cell_measurement_temperature 293(2)
_cell_measurement_theta_max 70.6360
_cell_measurement_theta_min 5.5710
_cell_volume 1243.46(13)
_computing_cell_refinement 'CrysAlisPro 1.171.40.53 (Rigaku OD, 2019)'
_computing_data_collection 'CrysAlisPro 1.171.40.53 (Rigaku OD, 2019)'
_computing_data_reduction 'CrysAlisPro 1.171.40.53 (Rigaku OD, 2019)'
_computing_molecular_graphics 'Olex2 (Dolomanov et al., 2009)'
_computing_publication_material 'Olex2 (Dolomanov et al., 2009)'
_computing_structure_refinement 'ShelXL (Sheldrick, 2015)'
_computing_structure_solution 'ShelXS (Sheldrick, 2008)'
_diffrn_ambient_temperature 293(2)
_diffrn_detector 'CCD plate'
_diffrn_detector_area_resol_mean 16.2312
_diffrn_detector_type Eos
_diffrn_measured_fraction_theta_full 0.998
_diffrn_measured_fraction_theta_max 0.998
_diffrn_measurement_details
;
List of Runs (angles in degrees, time in seconds):

  # Type    Start    End  Width  t~exp~   \w     \q     \k     \f   Frames
#--------------------------------------------------------------------------
  1  \w   -103.00  -5.00   1.00    1.00    --  -33.50 -77.00  60.00   98
  2  \w    -52.00  35.00   1.00    1.00    --  -33.50  57.00   0.00   87
  3  \w     57.00 110.00   1.00    1.00    --   36.47 178.00 -90.00   53
  4  \w     -4.00  77.00   1.00    1.00    --   36.47 -99.00-120.00   81
  5  \w    -32.00  55.00   1.00    1.00    --   36.47 -57.00 -90.00   87
  6  \w     -4.00  57.00   1.00    1.00    --   36.47 -37.00-180.00   61
  7  \w    -25.00  52.00   1.00    1.00    --   36.47 -37.00 -60.00   77
  8  \w     40.00  71.00   1.00    1.50    --  108.00 -94.00 -60.00   31
  9  \w     70.00 171.00   1.00    1.50    --  108.00  15.00 120.00  101
 10  \w     67.00 112.00   1.00    1.50    --  108.00 -30.00-120.00   45
 11  \w     85.00 137.00   1.00    1.50    --  108.00 -77.00  30.00   52
 12  \w     62.00 109.00   1.00    1.50    --  108.00-111.00 150.00   47
 13  \w    109.00 168.00   1.00    1.50    --  108.00  61.00   0.00   59
 14  \w     88.00 115.00   1.00    1.50    --  108.00  45.00  60.00   27
 15  \w     46.00 128.00   1.00    1.50    --  108.00 -61.00 -30.00   82
;
_diffrn_measurement_device 'four-circle diffractometer'
_diffrn_measurement_device_type 'Xcalibur, Eos, Gemini'
_diffrn_measurement_method '\w scans'
_diffrn_orient_matrix_type 'CrysAlisPro convention (1999,Acta A55,543-557)'
_diffrn_orient_matrix_UB_11 0.0996591000
_diffrn_orient_matrix_UB_12 -0.0158966000
_diffrn_orient_matrix_UB_13 -0.0124596000
_diffrn_orient_matrix_UB_21 -0.0430878000
_diffrn_orient_matrix_UB_22 0.0357054000
_diffrn_orient_matrix_UB_23 -0.0959618000
_diffrn_orient_matrix_UB_31 0.0110012000
_diffrn_orient_matrix_UB_32 0.2857625000
_diffrn_orient_matrix_UB_33 0.0112868000
_diffrn_radiation_monochromator graphite
_diffrn_radiation_probe x-ray
_diffrn_radiation_type CuK\a
_diffrn_radiation_wavelength 1.54184
_diffrn_reflns_av_R_equivalents 0.0263
_diffrn_reflns_av_unetI/netI 0.0425
_diffrn_reflns_Laue_measured_fraction_full 0.998
_diffrn_reflns_Laue_measured_fraction_max 0.998
_diffrn_reflns_limit_h_max 17
_diffrn_reflns_limit_h_min -17
_diffrn_reflns_limit_k_max 6
_diffrn_reflns_limit_k_min -4
_diffrn_reflns_limit_l_max 19
_diffrn_reflns_limit_l_min -17
_diffrn_reflns_number 4561
_diffrn_reflns_point_group_measured_fraction_full 0.998
_diffrn_reflns_point_group_measured_fraction_max 0.998
_diffrn_reflns_theta_full 67.067
_diffrn_reflns_theta_max 67.067
_diffrn_reflns_theta_min 5.581
_diffrn_source 'fine-focus sealed X-ray tube'
_diffrn_source_type 'Enhance (Cu) X-ray Source'
_exptl_absorpt_coefficient_mu 2.215
_exptl_absorpt_correction_T_max 1.00000
_exptl_absorpt_correction_T_min 0.45501
_exptl_absorpt_correction_type multi-scan
_exptl_absorpt_process_details
;
CrysAlisPro 1.171.40.53 (Rigaku Oxford Diffraction, 2019)
Empirical absorption correction using spherical harmonics,
 implemented in SCALE3 ABSPACK scaling algorithm.
;
_exptl_crystal_colour colourless
_exptl_crystal_colour_primary colourless
_exptl_crystal_density_diffrn 1.369
_exptl_crystal_description prism
_exptl_crystal_F_000 536
_exptl_crystal_size_max 0.15
_exptl_crystal_size_mid 0.1
_exptl_crystal_size_min 0.09
_refine_diff_density_max 0.182
_refine_diff_density_min -0.220
_refine_diff_density_rms 0.046
_refine_ls_extinction_method none
_refine_ls_goodness_of_fit_ref 1.038
_refine_ls_hydrogen_treatment mixed
_refine_ls_matrix_type full
_refine_ls_number_parameters 168
_refine_ls_number_reflns 2222
_refine_ls_number_restraints 0
_refine_ls_restrained_S_all 1.038
_refine_ls_R_factor_all 0.0640
_refine_ls_R_factor_gt 0.0454
_refine_ls_shift/su_max 0.000
_refine_ls_shift/su_mean 0.000
_refine_ls_structure_factor_coef Fsqd
_refine_ls_weighting_details 'w=1/[\s^2^(Fo^2^)+(0.0516P)^2^+0.3496P] where P=(Fo^2^+2Fc^2^)/3'
_refine_ls_weighting_scheme calc
_refine_ls_wR_factor_gt 0.1081
_refine_ls_wR_factor_ref 0.1234
_reflns_Friedel_coverage 0.000
_reflns_number_gt 1695
_reflns_number_total 2222
_reflns_threshold_expression 'I > 2\s(I)'
_cod_data_source_file d0ra06635d2.cif
_cod_data_source_block 20200771
_cod_depositor_comments 'Adding full bibliography for 7241143.cif.'
_cod_database_code 7241143
_shelx_shelxl_version_number 2014/7
_chemical_oxdiff_formula C14H15N2O4
_shelx_space_group_comment
;
The symmetry employed for this shelxl refinement is uniquely defined
by the following loop, which should always be used as a source of
symmetry information in preference to the above space-group names.
They are only intended as comments.
;
_shelx_estimated_absorpt_t_max 0.826
_shelx_estimated_absorpt_t_min 0.732
_reflns_odcompleteness_completeness 99.76
_reflns_odcompleteness_iscentric 1
_reflns_odcompleteness_theta 66.97
_olex2_refinement_description
;
1. Fixed Uiso
 At 1.2 times of:
  All C(H) groups
 At 1.5 times of:
  All C(H,H,H) groups
2.a Aromatic/amide H refined with riding coordinates:
 C1(H1A), C5(H5), C6(H6), C7(H7), C9(H9), C10(H10), C12(H12), C13(H13)
2.b Idealised Me refined as rotating group:
 C14(H14A,H14B,H14C)
;
_olex2_submission_special_instructions 'No special instructions were received'
_oxdiff_exptl_absorpt_empirical_details
;
Empirical correction (ABSPACK) includes:
- Absorption correction using spherical harmonics
- Frame scaling
;
_oxdiff_exptl_absorpt_empirical_full_max 2.168
_oxdiff_exptl_absorpt_empirical_full_min 0.840

loop_
_space_group_symop_operation_xyz
'x, y, z'
'-x, y+1/2, -z+1/2'
'-x, -y, -z'
'x, -y-1/2, z-1/2'

loop_
_atom_site_label
_atom_site_type_symbol
_atom_site_fract_x
_atom_site_fract_y
_atom_site_fract_z
_atom_site_U_iso_or_equiv
_atom_site_adp_type
_atom_site_occupancy
_atom_site_site_symmetry_order
_atom_site_calc_flag
_atom_site_refinement_flags_posn
_atom_site_refinement_flags_adp
_atom_site_refinement_flags_occupancy
_atom_site_disorder_assembly
_atom_site_disorder_group
S1 S 0.67106(5) -0.02809(14) 0.80793(4) 0.0502(2) Uani 1 1 d . . . . .
O1 O 1.08988(14) -0.0008(4) 0.88501(15) 0.0708(7) Uani 1 1 d . . . . .
N1 N 0.54648(15) 0.3927(4) 0.61218(13) 0.0410(5) Uani 1 1 d . . . . .
H1 H 0.510(2) 0.513(5) 0.5882(19) 0.061(10) Uiso 1 1 d . . . . .
N2 N 0.57870(14) 0.2245(4) 0.48806(12) 0.0399(5) Uani 1 1 d . . . . .
C1 C 0.57232(17) 0.3337(5) 0.69647(15) 0.0428(6) Uani 1 1 d . . . . .
H1A H 0.5542 0.4225 0.7378 0.051 Uiso 1 1 calc R . . . .
C2 C 0.62844(17) 0.1258(5) 0.71084(15) 0.0403(6) Uani 1 1 d . . . . .
C3 C 0.63978(16) 0.0498(5) 0.63082(15) 0.0359(5) Uani 1 1 d . . . . .
C4 C 0.58767(16) 0.2236(5) 0.57124(15) 0.0360(5) Uani 1 1 d . . . . .
C5 C 0.68603(17) -0.1404(5) 0.60133(16) 0.0428(6) Uani 1 1 d . . . . .
H5 H 0.7217 -0.2601 0.6377 0.051 Uiso 1 1 calc R . . . .
C6 C 0.67682(19) -0.1445(5) 0.51571(16) 0.0459(6) Uani 1 1 d . . . . .
H6 H 0.7061 -0.2704 0.4933 0.055 Uiso 1 1 calc R . . . .
C7 C 0.62444(18) 0.0369(5) 0.46299(16) 0.0458(6) Uani 1 1 d . . . . .
H7 H 0.6207 0.0278 0.4058 0.055 Uiso 1 1 calc R . . . .
C8 C 0.79621(18) -0.0177(5) 0.82798(15) 0.0419(6) Uani 1 1 d . . . . .
C9 C 0.8485(2) -0.2030(6) 0.87775(18) 0.0551(8) Uani 1 1 d . . . . .
H9 H 0.8176 -0.3313 0.8973 0.066 Uiso 1 1 calc R . . . .
C10 C 0.9466(2) -0.2020(6) 0.89933(19) 0.0598(8) Uani 1 1 d . . . . .
H10 H 0.9809 -0.3266 0.9343 0.072 Uiso 1 1 calc R . . . .
C11 C 0.9934(2) -0.0174(6) 0.86917(18) 0.0522(7) Uani 1 1 d . . . . .
C12 C 0.9416(2) 0.1683(6) 0.81792(19) 0.0589(8) Uani 1 1 d . . . . .
H12 H 0.9726 0.2929 0.7967 0.071 Uiso 1 1 calc R . . . .
C13 C 0.8437(2) 0.1691(5) 0.79820(18) 0.0543(7) Uani 1 1 d . . . . .
H13 H 0.8094 0.2963 0.7646 0.065 Uiso 1 1 calc R . . . .
C14 C 1.1451(2) -0.1996(7) 0.9316(2) 0.0781(11) Uani 1 1 d . . . . .
H14A H 1.1249 -0.3555 0.9031 0.117 Uiso 1 1 calc GR . . . .
H14B H 1.1370 -0.2055 0.9872 0.117 Uiso 1 1 calc GR . . . .
H14C H 1.2107 -0.1722 0.9357 0.117 Uiso 1 1 calc GR . . . .

loop_
_atom_site_aniso_label
_atom_site_aniso_U_11
_atom_site_aniso_U_22
_atom_site_aniso_U_33
_atom_site_aniso_U_23
_atom_site_aniso_U_13
_atom_site_aniso_U_12
S1 0.0477(4) 0.0678(5) 0.0359(4) 0.0121(3) 0.0133(3) 0.0069(3)
O1 0.0481(12) 0.0736(16) 0.0847(17) 0.0047(12) 0.0093(11) 0.0037(11)
N1 0.0408(11) 0.0409(13) 0.0387(12) 0.0015(10) 0.0071(9) 0.0071(10)
N2 0.0408(11) 0.0433(12) 0.0338(11) 0.0015(9) 0.0078(9) -0.0017(10)
C1 0.0417(14) 0.0500(16) 0.0369(13) -0.0024(12) 0.0115(11) 0.0023(12)
C2 0.0381(13) 0.0482(15) 0.0344(13) 0.0026(11) 0.0098(10) 0.0001(12)
C3 0.0320(12) 0.0382(14) 0.0369(13) 0.0011(11) 0.0089(10) -0.0011(10)
C4 0.0325(12) 0.0382(13) 0.0351(13) -0.0014(10) 0.0060(10) -0.0045(10)
C5 0.0407(14) 0.0425(15) 0.0443(14) 0.0050(12) 0.0105(11) 0.0049(12)
C6 0.0509(15) 0.0434(15) 0.0459(15) -0.0026(13) 0.0180(12) 0.0060(13)
C7 0.0492(15) 0.0531(17) 0.0361(14) -0.0038(12) 0.0137(11) -0.0031(13)
C8 0.0451(14) 0.0473(15) 0.0311(12) 0.0004(11) 0.0075(10) 0.0049(12)
C9 0.0576(17) 0.0542(18) 0.0559(18) 0.0167(14) 0.0198(14) 0.0106(14)
C10 0.0573(18) 0.060(2) 0.0601(19) 0.0160(15) 0.0135(15) 0.0198(16)
C11 0.0457(15) 0.0571(18) 0.0501(16) -0.0066(14) 0.0075(12) 0.0027(14)
C12 0.0573(18) 0.0521(18) 0.0624(19) 0.0089(15) 0.0093(15) -0.0084(15)
C13 0.0539(17) 0.0494(17) 0.0524(17) 0.0137(14) 0.0034(13) 0.0024(14)
C14 0.0530(18) 0.079(3) 0.094(3) -0.005(2) 0.0080(18) 0.0178(18)

loop_
_atom_type_symbol
_atom_type_description
_atom_type_scat_dispersion_real
_atom_type_scat_dispersion_imag
_atom_type_scat_source
C C 0.0181 0.0091 'International Tables Vol C Tables 4.2.6.8 and 6.1.1.4'
H H 0.0000 0.0000 'International Tables Vol C Tables 4.2.6.8 and 6.1.1.4'
N N 0.0311 0.0180 'International Tables Vol C Tables 4.2.6.8 and 6.1.1.4'
O O 0.0492 0.0322 'International Tables Vol C Tables 4.2.6.8 and 6.1.1.4'
S S 0.3331 0.5567 'International Tables Vol C Tables 4.2.6.8 and 6.1.1.4'

loop_
_geom_angle_atom_site_label_1
_geom_angle_atom_site_label_2
_geom_angle_atom_site_label_3
_geom_angle
_geom_angle_site_symmetry_1
_geom_angle_site_symmetry_3
_geom_angle_publ_flag
C2 S1 C8 103.78(12) . . ?
C11 O1 C14 117.1(3) . . ?
C1 N1 H1 127(2) . . ?
C4 N1 H1 125(2) . . ?
C4 N1 C1 108.4(2) . . ?
C7 N2 C4 113.7(2) . . ?
N1 C1 H1A 125.0 . . ?
C2 C1 N1 110.1(2) . . ?
C2 C1 H1A 125.0 . . ?
C1 C2 S1 125.7(2) . . ?
C1 C2 C3 107.1(2) . . ?
C3 C2 S1 127.2(2) . . ?
C4 C3 C2 105.8(2) . . ?
C5 C3 C2 136.7(2) . . ?
C5 C3 C4 117.5(2) . . ?
N1 C4 C3 108.7(2) . . ?
N2 C4 N1 125.1(2) . . ?
N2 C4 C3 126.3(2) . . ?
C3 C5 H5 121.4 . . ?
C6 C5 C3 117.1(2) . . ?
C6 C5 H5 121.4 . . ?
C5 C6 H6 119.7 . . ?
C5 C6 C7 120.5(2) . . ?
C7 C6 H6 119.7 . . ?
N2 C7 C6 124.8(2) . . ?
N2 C7 H7 117.6 . . ?
C6 C7 H7 117.6 . . ?
C9 C8 S1 117.6(2) . . ?
C9 C8 C13 118.5(3) . . ?
C13 C8 S1 123.9(2) . . ?
C8 C9 H9 119.4 . . ?
C8 C9 C10 121.1(3) . . ?
C10 C9 H9 119.4 . . ?
C9 C10 H10 119.9 . . ?
C11 C10 C9 120.2(3) . . ?
C11 C10 H10 119.9 . . ?
O1 C11 C10 125.1(3) . . ?
O1 C11 C12 115.5(3) . . ?
C10 C11 C12 119.4(3) . . ?
C11 C12 H12 120.0 . . ?
C11 C12 C13 120.1(3) . . ?
C13 C12 H12 120.0 . . ?
C8 C13 H13 119.6 . . ?
C12 C13 C8 120.8(3) . . ?
C12 C13 H13 119.6 . . ?
O1 C14 H14A 109.5 . . ?
O1 C14 H14B 109.5 . . ?
O1 C14 H14C 109.5 . . ?
H14A C14 H14B 109.5 . . ?
H14A C14 H14C 109.5 . . ?
H14B C14 H14C 109.5 . . ?

loop_
_geom_bond_atom_site_label_1
_geom_bond_atom_site_label_2
_geom_bond_distance
_geom_bond_site_symmetry_2
_geom_bond_publ_flag
S1 C2 1.750(2) . ?
S1 C8 1.777(3) . ?
O1 C11 1.372(3) . ?
O1 C14 1.422(4) . ?
N1 H1 0.86(3) . ?
N1 C1 1.370(3) . ?
N1 C4 1.368(3) . ?
N2 C4 1.341(3) . ?
N2 C7 1.337(3) . ?
C1 H1A 0.9300 . ?
C1 C2 1.364(4) . ?
C2 C3 1.435(3) . ?
C3 C4 1.410(3) . ?
C3 C5 1.386(3) . ?
C5 H5 0.9300 . ?
C5 C6 1.380(3) . ?
C6 H6 0.9300 . ?
C6 C7 1.381(4) . ?
C7 H7 0.9300 . ?
C8 C9 1.373(3) . ?
C8 C13 1.386(4) . ?
C9 H9 0.9300 . ?
C9 C10 1.385(4) . ?
C10 H10 0.9300 . ?
C10 C11 1.374(4) . ?
C11 C12 1.383(4) . ?
C12 H12 0.9300 . ?
C12 C13 1.384(4) . ?
C13 H13 0.9300 . ?
C14 H14A 0.9600 . ?
C14 H14B 0.9600 . ?
C14 H14C 0.9600 . ?

loop_
_geom_hbond_atom_site_label_D
_geom_hbond_atom_site_label_H
_geom_hbond_atom_site_label_A
_geom_hbond_distance_DH
_geom_hbond_distance_HA
_geom_hbond_distance_DA
_geom_hbond_angle_DHA
_geom_hbond_site_symmetry_A
N1 H1 N2 0.86(3) 2.08(3) 2.928(3) 171(3) 3_666

loop_
_geom_torsion_atom_site_label_1
_geom_torsion_atom_site_label_2
_geom_torsion_atom_site_label_3
_geom_torsion_atom_site_label_4
_geom_torsion
_geom_torsion_site_symmetry_1
_geom_torsion_site_symmetry_2
_geom_torsion_site_symmetry_3
_geom_torsion_site_symmetry_4
_geom_torsion_publ_flag
S1 C2 C3 C4 175.99(19) . . . . ?
S1 C2 C3 C5 -3.6(4) . . . . ?
S1 C8 C9 C10 -177.2(2) . . . . ?
S1 C8 C13 C12 178.5(2) . . . . ?
O1 C11 C12 C13 -179.9(3) . . . . ?
N1 C1 C2 S1 -175.43(18) . . . . ?
N1 C1 C2 C3 0.7(3) . . . . ?
C1 N1 C4 N2 -179.4(2) . . . . ?
C1 N1 C4 C3 1.0(3) . . . . ?
C1 C2 C3 C4 0.0(3) . . . . ?
C1 C2 C3 C5 -179.6(3) . . . . ?
C2 S1 C8 C9 -153.3(2) . . . . ?
C2 S1 C8 C13 28.4(3) . . . . ?
C2 C3 C4 N1 -0.6(3) . . . . ?
C2 C3 C4 N2 179.9(2) . . . . ?
C2 C3 C5 C6 179.3(3) . . . . ?
C3 C5 C6 C7 0.8(4) . . . . ?
C4 N1 C1 C2 -1.1(3) . . . . ?
C4 N2 C7 C6 0.0(4) . . . . ?
C4 C3 C5 C6 -0.3(3) . . . . ?
C5 C3 C4 N1 179.1(2) . . . . ?
C5 C3 C4 N2 -0.4(4) . . . . ?
C5 C6 C7 N2 -0.7(4) . . . . ?
C7 N2 C4 N1 -178.8(2) . . . . ?
C7 N2 C4 C3 0.6(3) . . . . ?
C8 S1 C2 C1 -121.5(2) . . . . ?
C8 S1 C2 C3 63.2(2) . . . . ?
C8 C9 C10 C11 -1.7(5) . . . . ?
C9 C8 C13 C12 0.2(4) . . . . ?
C9 C10 C11 O1 -178.6(3) . . . . ?
C9 C10 C11 C12 0.7(5) . . . . ?
C10 C11 C12 C13 0.7(5) . . . . ?
C11 C12 C13 C8 -1.2(5) . . . . ?
C13 C8 C9 C10 1.2(4) . . . . ?
C14 O1 C11 C10 4.5(4) . . . . ?
C14 O1 C11 C12 -174.9(3) . . . . ?
